data_7016534
loop_
_publ_author_name
'Kumar, Pankaj'
'Kalita, Apurba'
'Mondal, Biplab'

_publ_section_title
;
 Reduction of copper(ii) complexes of tridentate ligands by nitric
 oxide and fluorescent detection of NO in methanol and water media.
;
_journal_issue 34
_journal_name_full 'Dalton transactions (Cambridge, England : 2003)'
_journal_page_first 8656
_journal_page_last 8663
_journal_paper_doi 10.1039/c1dt10773a
_journal_volume 40
_journal_year 2011
_chemical_absolute_configuration syn
_chemical_compound_source Synthesised
_chemical_formula_moiety 'C15 H17 Cl2 Cu N4 O8'
_chemical_formula_sum 'C15 H17 Cl2 Cu N4 O8'
_chemical_formula_weight 515.78
_space_group_IT_number 14
_symmetry_cell_setting monoclinic
_symmetry_Int_Tables_number 14
_symmetry_space_group_name_Hall '-P 2ybc'
_symmetry_space_group_name_H-M 'P 1 21/c 1'
_atom_sites_solution_hydrogens geom
_atom_sites_solution_primary direct
_atom_sites_solution_secondary difmap
_audit_creation_method SHELXL-97
_cell_angle_alpha 90.00
_cell_angle_beta 90.769(7)
_cell_angle_gamma 90.00
_cell_formula_units_Z 4
_cell_length_a 8.4963(9)
_cell_length_b 9.0426(10)
_cell_length_c 26.440(3)
_cell_measurement_reflns_used 3178
_cell_measurement_temperature 296(2)
_cell_measurement_theta_max 21.37
_cell_measurement_theta_min 2.73
_cell_volume 2031.2(4)
_computing_cell_refinement 'Bruker SMART'
_computing_data_collection 'Bruker SMART'
_computing_data_reduction 'Bruker SAINT'
_computing_molecular_graphics 'Bruker SHELXTL'
_computing_publication_material 'Bruker SHELXTL'
_computing_structure_refinement 'SHELXL-97 (Sheldrick, 1997)'
_computing_structure_solution 'SHELXS-97 (Sheldrick, 1990)'
_diffrn_ambient_temperature 296(2)
_diffrn_measured_fraction_theta_full 0.981
_diffrn_measured_fraction_theta_max 0.981
_diffrn_measurement_device_type 'CCD area detector'
_diffrn_measurement_method 'phi and omega scans'
_diffrn_radiation_monochromator graphite
_diffrn_radiation_probe x-ray
_diffrn_radiation_type MoK\a
_diffrn_radiation_wavelength 0.71073
_diffrn_reflns_av_R_equivalents 0.1309
_diffrn_reflns_av_sigmaI/netI 0.0639
_diffrn_reflns_limit_h_max 8
_diffrn_reflns_limit_h_min -8
_diffrn_reflns_limit_k_max 9
_diffrn_reflns_limit_k_min -9
_diffrn_reflns_limit_l_max 27
_diffrn_reflns_limit_l_min -26
_diffrn_reflns_number 16911
_diffrn_reflns_theta_full 21.70
_diffrn_reflns_theta_max 21.70
_diffrn_reflns_theta_min 1.54
_diffrn_source 'fine-focus sealed tube'
_exptl_absorpt_coefficient_mu 1.383
_exptl_absorpt_correction_type none
_exptl_crystal_colour blue
_exptl_crystal_density_diffrn 1.687
_exptl_crystal_density_method 'not measured'
_exptl_crystal_description Cube
_exptl_crystal_F_000 1048.0
_exptl_crystal_recrystallization_method Acetonitrile
_exptl_crystal_size_max 0.04
_exptl_crystal_size_mid 0.03
_exptl_crystal_size_min 0.02
_refine_diff_density_max 0.705
_refine_diff_density_min -0.499
_refine_diff_density_rms 0.114
_refine_ls_extinction_method none
_refine_ls_goodness_of_fit_ref 1.056
_refine_ls_hydrogen_treatment constr
_refine_ls_matrix_type full
_refine_ls_number_parameters 272
_refine_ls_number_reflns 2355
_refine_ls_number_restraints 0
_refine_ls_restrained_S_all 1.056
_refine_ls_R_factor_all 0.1045
_refine_ls_R_factor_gt 0.0847
_refine_ls_shift/su_max 0.000
_refine_ls_shift/su_mean 0.000
_refine_ls_structure_factor_coef Fsqd
_refine_ls_weighting_details 'calc w=1/[\s^2^(Fo^2^)+(0.1594P)^2^+2.1244P] where P=(Fo^2^+2Fc^2^)/3'
_refine_ls_weighting_scheme calc
_refine_ls_wR_factor_gt 0.2306
_refine_ls_wR_factor_ref 0.2465
_reflns_number_gt 1670
_reflns_number_total 2355
_reflns_threshold_expression >2sigma(I)
_cod_data_source_file c1dt10773a.txt
_cod_data_source_block 11
_cod_original_cell_volume 2031.1(4)
_cod_original_sg_symbol_H-M 'P 21/c'
_cod_database_code 7016534

loop_
_symmetry_equiv_pos_as_xyz
'x, y, z'
'-x, y+1/2, -z+1/2'
'-x, -y, -z'
'x, -y-1/2, z-1/2'

loop_
_atom_site_label
_atom_site_type_symbol
_atom_site_fract_x
_atom_site_fract_y
_atom_site_fract_z
_atom_site_U_iso_or_equiv
_atom_site_adp_type
_atom_site_occupancy
_atom_site_symmetry_multiplicity
_atom_site_calc_flag
_atom_site_refinement_flags
Cu1 Cu 0.25358(12) 0.33821(12) 0.12109(4) 0.0702(6) Uani 1 1 d .
Cl1 Cl 0.5047(3) 0.6640(3) 0.07894(12) 0.0883(9) Uani 1 1 d .
Cl2 Cl 0.0269(3) 0.0222(3) 0.16364(11) 0.0909(9) Uani 1 1 d .
C1 C -0.0327(12) 0.3717(12) 0.0531(4) 0.084(3) Uani 1 1 d .
H13 H -0.0697 0.4378 0.0771 0.100 Uiso 1 1 calc R
C2 C -0.1268(14) 0.3438(14) 0.0113(5) 0.097(4) Uani 1 1 d .
H12 H -0.2225 0.3922 0.0066 0.117 Uiso 1 1 calc R
C4 C 0.0655(19) 0.1813(13) -0.0166(4) 0.101(4) Uani 1 1 d .
H10 H 0.1038 0.1177 -0.0412 0.122 Uiso 1 1 calc R
C10 C 0.6413(17) 0.2929(16) 0.2244(7) 0.126(5) Uani 1 1 d .
H4 H 0.7478 0.2705 0.2222 0.152 Uiso 1 1 calc R
C5 C 0.1585(13) 0.2114(11) 0.0276(4) 0.082(3) Uani 1 1 d .
C12 C 0.426(2) 0.3626(19) 0.2718(5) 0.136(5) Uani 1 1 d .
H2 H 0.3807 0.3872 0.3025 0.164 Uiso 1 1 calc R
C9 C 0.5470(15) 0.2938(13) 0.1807(5) 0.098(3) Uani 1 1 d .
C7 C 0.5372(16) 0.1619(14) 0.0983(6) 0.119(4) Uani 1 1 d .
H7A H 0.5015 0.0816 0.1196 0.143 Uiso 1 1 calc R
H7B H 0.6053 0.1208 0.0728 0.143 Uiso 1 1 calc R
C13 C 0.3385(15) 0.3642(15) 0.2270(5) 0.111(4) Uani 1 1 d .
H1 H 0.2327 0.3898 0.2287 0.133 Uiso 1 1 calc R
C3 C -0.0745(17) 0.2427(15) -0.0229(5) 0.100(4) Uani 1 1 d .
H11 H -0.1373 0.2171 -0.0506 0.120 Uiso 1 1 calc R
C11 C 0.5793(19) 0.3241(17) 0.2692(6) 0.124(5) Uani 1 1 d .
H3 H 0.6411 0.3193 0.2984 0.149 Uiso 1 1 calc R
C8 C 0.6256(15) 0.2703(15) 0.1292(6) 0.123(5) Uani 1 1 d .
H6A H 0.6304 0.3638 0.1113 0.147 Uiso 1 1 calc R
H6B H 0.7325 0.2353 0.1346 0.147 Uiso 1 1 calc R
C6 C 0.3107(15) 0.1397(13) 0.0411(4) 0.102(3) Uani 1 1 d .
H8A H 0.2915 0.0465 0.0581 0.122 Uiso 1 1 calc R
H8B H 0.3696 0.1196 0.0107 0.122 Uiso 1 1 calc R
N3 N 0.3965(9) 0.3314(8) 0.1821(3) 0.073(2) Uani 1 1 d .
N1 N 0.1084(9) 0.3099(8) 0.0613(3) 0.073(2) Uani 1 1 d .
N2 N 0.3986(10) 0.2351(12) 0.0734(4) 0.108(3) Uani 1 1 d .
O2 O 0.577(4) 0.690(3) 0.1161(9) 0.394(18) Uani 1 1 d .
O3 O 0.4589(14) 0.7911(14) 0.0551(9) 0.256(9) Uani 1 1 d .
O1 O 0.603(3) 0.5915(19) 0.0515(10) 0.354(15) Uani 1 1 d .
O8 O -0.0099(19) -0.0344(15) 0.2091(4) 0.225(7) Uani 1 1 d .
N4 N 0.1074(12) 0.4777(11) 0.1534(4) 0.108(3) Uani 1 1 d .
C14 C 0.0073(16) 0.5448(13) 0.1697(5) 0.101(3) Uani 1 1 d .
C15 C -0.1197(17) 0.6278(16) 0.1921(6) 0.129(5) Uani 1 1 d .
H15A H -0.1451 0.5854 0.2242 0.194 Uiso 1 1 calc R
H15B H -0.2106 0.6242 0.1701 0.194 Uiso 1 1 calc R
H15C H -0.0877 0.7287 0.1967 0.194 Uiso 1 1 calc R
O5 O 0.091(3) 0.154(2) 0.1686(5) 0.308(14) Uani 1 1 d .
O4 O 0.3824(12) 0.5757(14) 0.0885(6) 0.212(7) Uani 1 1 d .
O7 O -0.0885(13) 0.0137(14) 0.1285(5) 0.187(5) Uani 1 1 d .
O6 O 0.1424(19) -0.056(3) 0.1428(7) 0.329(14) Uani 1 1 d .

loop_
_atom_site_aniso_label
_atom_site_aniso_U_11
_atom_site_aniso_U_22
_atom_site_aniso_U_33
_atom_site_aniso_U_23
_atom_site_aniso_U_13
_atom_site_aniso_U_12
Cu1 0.0637(9) 0.0717(9) 0.0752(9) -0.0023(5) 0.0032(6) 0.0015(5)
Cl1 0.0841(18) 0.0715(17) 0.109(2) -0.0117(15) -0.0096(15) -0.0018(14)
Cl2 0.0722(17) 0.105(2) 0.096(2) 0.0141(16) 0.0018(15) -0.0079(15)
C1 0.075(7) 0.095(7) 0.081(7) -0.002(5) 0.000(6) -0.017(6)
C2 0.087(8) 0.110(10) 0.095(9) 0.013(7) -0.004(7) -0.018(7)
C4 0.144(12) 0.085(8) 0.076(8) -0.015(6) 0.012(8) -0.019(8)
C10 0.100(10) 0.138(12) 0.141(13) 0.023(10) -0.026(10) 0.007(8)
C5 0.098(8) 0.067(6) 0.082(8) 0.006(6) 0.007(6) -0.007(6)
C12 0.123(12) 0.198(16) 0.087(10) -0.009(9) -0.014(9) -0.024(11)
C9 0.090(9) 0.108(8) 0.095(9) 0.002(6) -0.007(7) 0.012(7)
C7 0.110(10) 0.092(9) 0.155(12) -0.020(8) 0.012(9) 0.022(7)
C13 0.097(8) 0.148(11) 0.088(9) -0.009(8) 0.005(7) 0.004(8)
C3 0.100(10) 0.103(9) 0.097(9) 0.006(8) -0.023(7) -0.020(7)
C11 0.105(11) 0.165(13) 0.102(11) 0.016(9) -0.031(8) -0.032(9)
C8 0.100(9) 0.103(9) 0.166(13) 0.033(9) 0.012(9) 0.027(8)
C6 0.125(10) 0.091(8) 0.088(8) -0.001(6) 0.006(7) 0.009(7)
N3 0.059(5) 0.072(5) 0.088(6) 0.001(4) -0.009(4) -0.008(4)
N1 0.070(5) 0.072(5) 0.075(5) 0.004(4) 0.002(4) -0.010(4)
N2 0.062(5) 0.127(8) 0.132(8) -0.035(7) -0.012(5) 0.018(5)
O2 0.48(4) 0.41(4) 0.28(2) -0.05(2) -0.22(3) -0.11(3)
O3 0.139(9) 0.130(9) 0.50(3) 0.118(14) 0.024(13) 0.004(7)
O1 0.45(3) 0.143(12) 0.48(3) 0.037(16) 0.31(3) 0.085(16)
O8 0.350(17) 0.219(13) 0.107(8) -0.001(7) 0.075(9) -0.146(13)
N4 0.103(7) 0.108(7) 0.113(7) -0.031(6) -0.029(6) 0.040(6)
C14 0.109(9) 0.078(7) 0.115(9) -0.007(6) -0.019(7) 0.005(7)
C15 0.120(10) 0.124(10) 0.144(12) -0.002(8) 0.019(9) 0.044(9)
O5 0.50(3) 0.296(19) 0.128(10) 0.053(11) -0.067(14) -0.29(2)
O4 0.127(8) 0.161(10) 0.348(18) 0.147(12) -0.016(10) -0.031(8)
O7 0.155(9) 0.194(11) 0.210(11) -0.060(9) -0.096(9) 0.043(8)
O6 0.178(13) 0.57(4) 0.239(17) 0.01(2) -0.009(13) 0.20(2)

loop_
_atom_type_symbol
_atom_type_description
_atom_type_scat_dispersion_real
_atom_type_scat_dispersion_imag
_atom_type_scat_source
C C 0.0033 0.0016 'International Tables Vol C Tables 4.2.6.8 and 6.1.1.4'
H H 0.0000 0.0000 'International Tables Vol C Tables 4.2.6.8 and 6.1.1.4'
N N 0.0061 0.0033 'International Tables Vol C Tables 4.2.6.8 and 6.1.1.4'
O O 0.0106 0.0060 'International Tables Vol C Tables 4.2.6.8 and 6.1.1.4'
Cl Cl 0.1484 0.1585 'International Tables Vol C Tables 4.2.6.8 and 6.1.1.4'
Cu Cu 0.3201 1.2651 'International Tables Vol C Tables 4.2.6.8 and 6.1.1.4'

loop_
_geom_angle_atom_site_label_1
_geom_angle_atom_site_label_2
_geom_angle_atom_site_label_3
_geom_angle
N4 Cu1 N2 164.9(4)
N4 Cu1 N3 92.9(4)
N2 Cu1 N3 96.9(4)
N4 Cu1 N1 92.2(4)
N2 Cu1 N1 79.7(4)
N3 Cu1 N1 170.9(3)
O2 Cl1 O1 104(2)
O2 Cl1 O4 111.1(17)
O1 Cl1 O4 108.3(13)
O2 Cl1 O3 110.9(16)
O1 Cl1 O3 110.5(12)
O4 Cl1 O3 111.9(7)
O5 Cl2 O6 102.6(16)
O5 Cl2 O7 114.7(10)
O6 Cl2 O7 102.6(10)
O5 Cl2 O8 110.8(8)
O6 Cl2 O8 110.3(12)
O7 Cl2 O8 114.8(9)
N1 C1 C2 124.3(11)
C3 C2 C1 117.6(11)
C3 C4 C5 120.7(11)
C11 C10 C9 120.2(13)
N1 C5 C4 119.8(11)
N1 C5 C6 114.6(10)
C4 C5 C6 125.7(11)
C11 C12 C13 117.6(14)
N3 C9 C10 121.6(12)
N3 C9 C8 119.3(10)
C10 C9 C8 118.6(12)
C8 C7 N2 110.0(10)
N3 C13 C12 124.1(12)
C4 C3 C2 119.9(11)
C10 C11 C12 119.6(13)
C7 C8 C9 110.9(11)
N2 C6 C5 109.2(9)
C9 N3 C13 116.9(10)
C9 N3 Cu1 124.1(8)
C13 N3 Cu1 119.0(7)
C5 N1 C1 117.6(9)
C5 N1 Cu1 114.4(7)
C1 N1 Cu1 127.9(7)
C6 N2 C7 113.6(10)
C6 N2 Cu1 109.8(7)
C7 N2 Cu1 114.6(8)
C14 N4 Cu1 170.4(10)
N4 C14 C15 178.1(14)

loop_
_geom_bond_atom_site_label_1
_geom_bond_atom_site_label_2
_geom_bond_distance
Cu1 N4 1.973(10)
Cu1 N2 2.004(9)
Cu1 N3 2.006(8)
Cu1 N1 2.008(8)
Cl1 O2 1.176(16)
Cl1 O1 1.294(16)
Cl1 O4 1.337(10)
Cl1 O3 1.365(12)
Cl2 O5 1.316(13)
Cl2 O6 1.337(17)
Cl2 O7 1.344(9)
Cl2 O8 1.348(10)
C1 N1 1.338(12)
C1 C2 1.378(14)
C2 C3 1.365(17)
C4 C3 1.321(16)
C4 C5 1.429(16)
C10 C11 1.333(19)
C10 C9 1.396(17)
C5 N1 1.333(13)
C5 C6 1.486(15)
C12 C11 1.350(19)
C12 C13 1.391(17)
C9 N3 1.324(14)
C9 C8 1.540(17)
C7 C8 1.475(17)
C7 N2 1.496(16)
C13 N3 1.326(14)
C6 N2 1.419(14)
N4 C14 1.134(14)
C14 C15 1.448(18)
